data_7028871
loop_
_publ_author_name
'Ai, Pengfei'
'Danopoulos, Andreas A.'
'Braunstein, Pierre'

_publ_section_title
;
 Non-symmetric diphosphines based on the imidazole scaffold: an unusual
 group interchange involving Pd-CH3 and (imidazole)P-Ph cleavage.
;
_journal_issue 5
_journal_name_full 'Dalton transactions (Cambridge, England : 2003)'
_journal_page_first 1957
_journal_page_last 1960
_journal_paper_doi 10.1039/c3dt53025f
_journal_volume 43
_journal_year 2014
_chemical_formula_moiety 'C23 H30 Cl2 N2 P2 Pd'
_chemical_formula_sum 'C23 H30 Cl2 N2 P2 Pd'
_chemical_formula_weight 573.73
_chemical_name_systematic
;
 ?
;
_space_group_IT_number 19
_symmetry_cell_setting orthorhombic
_symmetry_space_group_name_Hall 'P 2ac 2ab'
_symmetry_space_group_name_H-M 'P 21 21 21'
_atom_sites_solution_hydrogens geom
_atom_sites_solution_primary direct
_atom_sites_solution_secondary difmap
_audit_creation_method SHELXL-97
_cell_angle_alpha 90.00
_cell_angle_beta 90.00
_cell_angle_gamma 90.00
_cell_formula_units_Z 4
_cell_length_a 9.7407(3)
_cell_length_b 14.4492(4)
_cell_length_c 17.6018(5)
_cell_measurement_reflns_used 9849
_cell_measurement_temperature 173(2)
_cell_measurement_theta_max 30.98
_cell_measurement_theta_min 2.77
_cell_volume 2477.37(12)
_computing_cell_refinement 'Bruker SAINT'
_computing_data_collection 'Bruker APEX2'
_computing_data_reduction 'Bruker SAINT'
_computing_molecular_graphics 'Bruker SHELXTL'
_computing_publication_material 'Bruker SHELXTL'
_computing_structure_refinement 'SHELXL-97 (Sheldrick, 2008)'
_computing_structure_solution 'SHELXS-97 (Sheldrick 2008)'
_diffrn_ambient_temperature 173(2)
_diffrn_measured_fraction_theta_full 1.000
_diffrn_measured_fraction_theta_max 1.000
_diffrn_measurement_device_type 'Bruker APEX-II CCD'
_diffrn_measurement_method '\f and \w scans'
_diffrn_radiation_monochromator triumph
_diffrn_radiation_source 'sealed tube'
_diffrn_radiation_type MoK\a
_diffrn_radiation_wavelength 0.71073
_diffrn_reflns_av_R_equivalents 0.0221
_diffrn_reflns_av_sigmaI/netI 0.0259
_diffrn_reflns_limit_h_max 14
_diffrn_reflns_limit_h_min -13
_diffrn_reflns_limit_k_max 20
_diffrn_reflns_limit_k_min -20
_diffrn_reflns_limit_l_max 25
_diffrn_reflns_limit_l_min -25
_diffrn_reflns_number 24097
_diffrn_reflns_theta_full 31.00
_diffrn_reflns_theta_max 31.00
_diffrn_reflns_theta_min 1.82
_exptl_absorpt_coefficient_mu 1.107
_exptl_absorpt_correction_T_max 0.8973
_exptl_absorpt_correction_T_min 0.7323
_exptl_absorpt_correction_type multi-scan
_exptl_absorpt_process_details sadabs
_exptl_crystal_colour colourless
_exptl_crystal_density_diffrn 1.538
_exptl_crystal_density_method 'not measured'
_exptl_crystal_description prism
_exptl_crystal_F_000 1168
_exptl_crystal_size_max 0.30
_exptl_crystal_size_mid 0.20
_exptl_crystal_size_min 0.10
_refine_diff_density_max 0.413
_refine_diff_density_min -0.436
_refine_diff_density_rms 0.060
_refine_ls_abs_structure_details 'Flack H D (1983), Acta Cryst. A39, 876-881'
_refine_ls_abs_structure_Flack -0.022(12)
_refine_ls_extinction_method none
_refine_ls_goodness_of_fit_ref 1.053
_refine_ls_hydrogen_treatment constr
_refine_ls_matrix_type full
_refine_ls_number_parameters 277
_refine_ls_number_reflns 7875
_refine_ls_number_restraints 0
_refine_ls_restrained_S_all 1.053
_refine_ls_R_factor_all 0.0222
_refine_ls_R_factor_gt 0.0190
_refine_ls_shift/su_max 0.004
_refine_ls_shift/su_mean 0.000
_refine_ls_structure_factor_coef Fsqd
_refine_ls_weighting_details 'calc w=1/[\s^2^(Fo^2^)+(0.0185P)^2^+0.2516P] where P=(Fo^2^+2Fc^2^)/3'
_refine_ls_weighting_scheme calc
_refine_ls_wR_factor_gt 0.0412
_refine_ls_wR_factor_ref 0.0423
_reflns_number_gt 7425
_reflns_number_total 7875
_reflns_threshold_expression I>2\s(I)
_cod_data_source_file c3dt53025f.txt
_cod_data_source_block pbpa131007_compl2a
_cod_depositor_comments
;
The following automatic conversions were performed:

'_symmetry_cell_setting' value 'Orthorhombic' changed to
'orthorhombic' according to
/usr/data/users/saulius/automatic-downloads/current/RSC/lib/dictionaries/cif_core.dic
dictionary named 'cif_core.dic' version 2.4.2 from 2011-04-26.

Automatic conversion script
Id: cif_fix_values 2281 2013-09-26 08:29:07Z andrius 
;
_cod_database_code 7028871

loop_
_symmetry_equiv_pos_as_xyz
'x, y, z'
'x+1/2, -y+1/2, -z'
'-x, y+1/2, -z+1/2'
'-x+1/2, -y, z+1/2'

loop_
_atom_site_label
_atom_site_type_symbol
_atom_site_fract_x
_atom_site_fract_y
_atom_site_fract_z
_atom_site_U_iso_or_equiv
_atom_site_adp_type
_atom_site_occupancy
_atom_site_symmetry_multiplicity
_atom_site_calc_flag
_atom_site_refinement_flags
C1 C 0.60623(16) 0.46212(9) 0.95805(8) 0.0168(3) Uani 1 1 d .
C2 C 0.82040(15) 0.47563(13) 0.91770(9) 0.0213(3) Uani 1 1 d .
H2 H 0.8997 0.4870 0.8877 0.026 Uiso 1 1 calc R
C3 C 0.81671(17) 0.44554(12) 0.99073(10) 0.0231(3) Uani 1 1 d .
H3 H 0.8956 0.4320 1.0205 0.028 Uiso 1 1 calc R
C4 C 0.35286(17) 0.35654(11) 0.97400(10) 0.0220(3) Uani 1 1 d .
C5 C 0.19681(19) 0.35241(15) 0.96417(14) 0.0396(5) Uani 1 1 d .
H5A H 0.1657 0.2882 0.9695 0.059 Uiso 1 1 calc R
H5B H 0.1721 0.3755 0.9137 0.059 Uiso 1 1 calc R
H5C H 0.1528 0.3908 1.0031 0.059 Uiso 1 1 calc R
C6 C 0.4204(2) 0.29085(12) 0.91642(10) 0.0288(4) Uani 1 1 d .
H6A H 0.3789 0.2293 0.9207 0.043 Uiso 1 1 calc R
H6B H 0.5190 0.2866 0.9270 0.043 Uiso 1 1 calc R
H6C H 0.4065 0.3148 0.8649 0.043 Uiso 1 1 calc R
C7 C 0.3912(2) 0.32597(12) 1.05477(9) 0.0286(4) Uani 1 1 d .
H7A H 0.3360 0.3606 1.0917 0.043 Uiso 1 1 calc R
H7B H 0.4888 0.3382 1.0637 0.043 Uiso 1 1 calc R
H7C H 0.3732 0.2596 1.0605 0.043 Uiso 1 1 calc R
C8 C 0.37943(18) 0.56813(11) 1.02020(9) 0.0223(3) Uani 1 1 d .
C9 C 0.22401(19) 0.58708(15) 1.02247(11) 0.0329(4) Uani 1 1 d .
H9A H 0.2065 0.6437 1.0516 0.049 Uiso 1 1 calc R
H9B H 0.1771 0.5349 1.0467 0.049 Uiso 1 1 calc R
H9C H 0.1895 0.5948 0.9705 0.049 Uiso 1 1 calc R
C10 C 0.4542(2) 0.65475(12) 0.99051(11) 0.0303(4) Uani 1 1 d .
H10A H 0.4366 0.7069 1.0247 0.045 Uiso 1 1 calc R
H10B H 0.4205 0.6698 0.9395 0.045 Uiso 1 1 calc R
H10C H 0.5531 0.6426 0.9884 0.045 Uiso 1 1 calc R
C11 C 0.43116(19) 0.54560(13) 1.10095(9) 0.0284(4) Uani 1 1 d .
H11A H 0.5244 0.5203 1.0980 0.043 Uiso 1 1 calc R
H11B H 0.3701 0.5000 1.1245 0.043 Uiso 1 1 calc R
H11C H 0.4319 0.6022 1.1316 0.043 Uiso 1 1 calc R
C12 C 0.67607(15) 0.42161(10) 0.74876(9) 0.0177(3) Uani 1 1 d .
C13 C 0.71213(17) 0.33599(12) 0.77924(11) 0.0227(4) Uani 1 1 d .
H13 H 0.7065 0.3262 0.8325 0.027 Uiso 1 1 calc R
C14 C 0.75635(18) 0.26493(12) 0.73201(11) 0.0264(4) Uani 1 1 d .
H14 H 0.7810 0.2066 0.7529 0.032 Uiso 1 1 calc R
C15 C 0.76425(19) 0.27951(12) 0.65468(11) 0.0298(4) Uani 1 1 d .
H15 H 0.7963 0.2314 0.6225 0.036 Uiso 1 1 calc R
C16 C 0.7258(2) 0.36401(14) 0.62341(11) 0.0302(4) Uani 1 1 d .
H16 H 0.7292 0.3729 0.5700 0.036 Uiso 1 1 calc R
C17 C 0.68249(17) 0.43531(11) 0.67038(10) 0.0237(3) Uani 1 1 d .
H17 H 0.6572 0.4934 0.6492 0.028 Uiso 1 1 calc R
C18 C 0.69328(17) 0.61928(11) 0.78236(9) 0.0175(3) Uani 1 1 d .
C19 C 0.82482(17) 0.61980(12) 0.75131(10) 0.0244(3) Uani 1 1 d .
H19 H 0.8707 0.5632 0.7408 0.029 Uiso 1 1 calc R
C20 C 0.8884(2) 0.70404(13) 0.73589(10) 0.0333(4) Uani 1 1 d .
H20 H 0.9778 0.7050 0.7143 0.040 Uiso 1 1 calc R
C21 C 0.8218(2) 0.78642(14) 0.75184(10) 0.0342(5) Uani 1 1 d .
H21 H 0.8662 0.8436 0.7415 0.041 Uiso 1 1 calc R
C22 C 0.6917(2) 0.78614(13) 0.78256(10) 0.0319(4) Uani 1 1 d .
H22 H 0.6468 0.8430 0.7933 0.038 Uiso 1 1 calc R
C23 C 0.62615(19) 0.70306(11) 0.79780(9) 0.0230(3) Uani 1 1 d .
H23 H 0.5362 0.7029 0.8186 0.028 Uiso 1 1 calc R
N1 N 0.68482(12) 0.48632(10) 0.89604(7) 0.0166(2) Uani 1 1 d .
N2 N 0.68283(14) 0.43715(10) 1.01610(8) 0.0222(3) Uani 1 1 d .
P1 P 0.41972(4) 0.47444(3) 0.94994(2) 0.01541(7) Uani 1 1 d .
P2 P 0.61212(4) 0.51263(3) 0.809551(19) 0.01405(6) Uani 1 1 d .
Cl1 Cl 0.14699(3) 0.52844(3) 0.82951(2) 0.02387(8) Uani 1 1 d .
Cl2 Cl 0.39076(5) 0.55731(3) 0.69606(2) 0.02351(7) Uani 1 1 d .
Pd1 Pd 0.387611(10) 0.516726(7) 0.826122(6) 0.01379(3) Uani 1 1 d .

loop_
_atom_site_aniso_label
_atom_site_aniso_U_11
_atom_site_aniso_U_22
_atom_site_aniso_U_33
_atom_site_aniso_U_23
_atom_site_aniso_U_13
_atom_site_aniso_U_12
C1 0.0160(6) 0.0202(6) 0.0143(6) 0.0016(5) -0.0004(6) 0.0008(6)
C2 0.0111(6) 0.0296(8) 0.0230(8) 0.0009(7) -0.0004(5) 0.0009(7)
C3 0.0161(7) 0.0304(8) 0.0228(8) 0.0018(7) -0.0046(6) 0.0032(6)
C4 0.0201(8) 0.0226(7) 0.0233(8) 0.0088(6) 0.0016(6) -0.0030(6)
C5 0.0202(9) 0.0390(11) 0.0597(14) 0.0214(10) -0.0019(9) -0.0093(8)
C6 0.0382(11) 0.0235(8) 0.0246(9) 0.0030(6) -0.0007(7) -0.0043(7)
C7 0.0339(9) 0.0302(8) 0.0216(8) 0.0107(6) 0.0050(8) 0.0011(8)
C8 0.0219(8) 0.0271(7) 0.0178(7) -0.0021(6) 0.0022(7) 0.0028(7)
C9 0.0257(9) 0.0457(11) 0.0274(10) -0.0024(8) 0.0053(8) 0.0130(8)
C10 0.0414(11) 0.0237(8) 0.0259(10) -0.0032(7) 0.0039(8) 0.0013(8)
C11 0.0301(9) 0.0382(9) 0.0170(8) -0.0017(7) 0.0034(7) 0.0024(7)
C12 0.0134(7) 0.0184(7) 0.0212(8) -0.0010(6) 0.0029(6) -0.0007(6)
C13 0.0209(8) 0.0215(8) 0.0256(9) 0.0027(6) 0.0007(7) 0.0007(6)
C14 0.0202(8) 0.0173(7) 0.0419(11) -0.0014(7) -0.0006(8) 0.0000(6)
C15 0.0247(8) 0.0245(8) 0.0400(11) -0.0139(8) 0.0048(8) -0.0016(7)
C16 0.0351(10) 0.0314(9) 0.0242(9) -0.0074(7) 0.0077(8) -0.0010(8)
C17 0.0279(8) 0.0224(7) 0.0207(8) 0.0004(7) 0.0042(7) 0.0025(6)
C18 0.0174(7) 0.0198(7) 0.0152(8) 0.0023(6) -0.0009(6) -0.0025(6)
C19 0.0188(8) 0.0286(8) 0.0259(9) 0.0021(7) 0.0014(7) -0.0032(7)
C20 0.0286(9) 0.0415(10) 0.0298(9) 0.0047(7) 0.0009(9) -0.0181(9)
C21 0.0500(12) 0.0310(9) 0.0217(9) 0.0052(7) -0.0094(9) -0.0221(9)
C22 0.0529(13) 0.0209(8) 0.0220(9) 0.0015(7) -0.0072(8) -0.0035(8)
C23 0.0278(9) 0.0217(7) 0.0194(7) 0.0006(6) -0.0014(7) 0.0020(7)
N1 0.0119(5) 0.0234(6) 0.0146(6) 0.0013(5) 0.0011(4) -0.0009(5)
N2 0.0159(6) 0.0327(7) 0.0180(7) 0.0037(6) -0.0007(5) 0.0026(6)
P1 0.01258(16) 0.01911(17) 0.01455(17) 0.00311(15) 0.00170(12) 0.00070(14)
P2 0.01188(14) 0.01668(14) 0.01358(15) 0.00150(12) 0.00206(13) 0.00034(16)
Cl1 0.01140(14) 0.02895(18) 0.03125(19) 0.00460(19) 0.00032(14) 0.00006(13)
Cl2 0.02339(18) 0.03314(19) 0.01399(15) 0.00161(13) -0.00310(15) 0.00234(18)
Pd1 0.01095(4) 0.01623(4) 0.01419(5) 0.00119(4) -0.00043(4) 0.00013(4)

loop_
_atom_type_symbol
_atom_type_description
_atom_type_scat_dispersion_real
_atom_type_scat_dispersion_imag
_atom_type_scat_source
C C 0.0033 0.0016 'International Tables Vol C Tables 4.2.6.8 and 6.1.1.4'
H H 0.0000 0.0000 'International Tables Vol C Tables 4.2.6.8 and 6.1.1.4'
N N 0.0061 0.0033 'International Tables Vol C Tables 4.2.6.8 and 6.1.1.4'
P P 0.1023 0.0942 'International Tables Vol C Tables 4.2.6.8 and 6.1.1.4'
Cl Cl 0.1484 0.1585 'International Tables Vol C Tables 4.2.6.8 and 6.1.1.4'
Pd Pd -0.9988 1.0072 'International Tables Vol C Tables 4.2.6.8 and 6.1.1.4'

loop_
_geom_angle_atom_site_label_1
_geom_angle_atom_site_label_2
_geom_angle_atom_site_label_3
_geom_angle
N2 C1 N1 111.69(14)
N2 C1 P1 130.54(12)
N1 C1 P1 117.69(10)
C3 C2 N1 105.76(13)
C3 C2 H2 127.1
N1 C2 H2 127.1
C2 C3 N2 111.01(14)
C2 C3 H3 124.5
N2 C3 H3 124.5
C5 C4 C7 109.57(15)
C5 C4 C6 109.07(16)
C7 C4 C6 109.20(14)
C5 C4 P1 110.81(12)
C7 C4 P1 112.75(12)
C6 C4 P1 105.30(11)
C4 C5 H5A 109.5
C4 C5 H5B 109.5
H5A C5 H5B 109.5
C4 C5 H5C 109.5
H5A C5 H5C 109.5
H5B C5 H5C 109.5
C4 C6 H6A 109.5
C4 C6 H6B 109.5
H6A C6 H6B 109.5
C4 C6 H6C 109.5
H6A C6 H6C 109.5
H6B C6 H6C 109.5
C4 C7 H7A 109.5
C4 C7 H7B 109.5
H7A C7 H7B 109.5
C4 C7 H7C 109.5
H7A C7 H7C 109.5
H7B C7 H7C 109.5
C9 C8 C10 109.25(15)
C9 C8 C11 109.57(14)
C10 C8 C11 109.26(15)
C9 C8 P1 110.57(12)
C10 C8 P1 105.31(11)
C11 C8 P1 112.76(11)
C8 C9 H9A 109.5
C8 C9 H9B 109.5
H9A C9 H9B 109.5
C8 C9 H9C 109.5
H9A C9 H9C 109.5
H9B C9 H9C 109.5
C8 C10 H10A 109.5
C8 C10 H10B 109.5
H10A C10 H10B 109.5
C8 C10 H10C 109.5
H10A C10 H10C 109.5
H10B C10 H10C 109.5
C8 C11 H11A 109.5
C8 C11 H11B 109.5
H11A C11 H11B 109.5
C8 C11 H11C 109.5
H11A C11 H11C 109.5
H11B C11 H11C 109.5
C13 C12 C17 119.70(15)
C13 C12 P2 120.35(13)
C17 C12 P2 119.87(12)
C14 C13 C12 120.25(17)
C14 C13 H13 119.9
C12 C13 H13 119.9
C15 C14 C13 119.66(17)
C15 C14 H14 120.2
C13 C14 H14 120.2
C14 C15 C16 120.64(16)
C14 C15 H15 119.7
C16 C15 H15 119.7
C17 C16 C15 119.89(18)
C17 C16 H16 120.1
C15 C16 H16 120.1
C16 C17 C12 119.85(16)
C16 C17 H17 120.1
C12 C17 H17 120.1
C19 C18 C23 120.01(15)
C19 C18 P2 120.92(13)
C23 C18 P2 118.92(13)
C20 C19 C18 119.35(17)
C20 C19 H19 120.3
C18 C19 H19 120.3
C21 C20 C19 120.27(18)
C21 C20 H20 119.9
C19 C20 H20 119.9
C22 C21 C20 120.51(17)
C22 C21 H21 119.7
C20 C21 H21 119.7
C21 C22 C23 120.16(18)
C21 C22 H22 119.9
C23 C22 H22 119.9
C22 C23 C18 119.69(18)
C22 C23 H23 120.2
C18 C23 H23 120.2
C1 N1 C2 106.48(12)
C1 N1 P2 121.86(10)
C2 N1 P2 131.39(10)
C1 N2 C3 105.07(13)
C1 P1 C4 103.83(7)
C1 P1 C8 103.09(7)
C4 P1 C8 115.78(7)
C1 P1 Pd1 103.66(5)
C4 P1 Pd1 114.29(6)
C8 P1 Pd1 114.04(5)
N1 P2 C18 104.12(7)
N1 P2 C12 102.78(7)
C18 P2 C12 108.35(7)
N1 P2 Pd1 107.26(4)
C18 P2 Pd1 116.62(6)
C12 P2 Pd1 116.07(5)
P2 Pd1 P1 89.042(13)
P2 Pd1 Cl1 173.342(14)
P1 Pd1 Cl1 97.559(14)
P2 Pd1 Cl2 82.287(14)
P1 Pd1 Cl2 171.295(15)
Cl1 Pd1 Cl2 91.124(15)

loop_
_geom_bond_atom_site_label_1
_geom_bond_atom_site_label_2
_geom_bond_distance
C1 N2 1.3157(19)
C1 N1 1.3783(18)
C1 P1 1.8310(16)
C2 C3 1.358(2)
C2 N1 1.3832(18)
C2 H2 0.9500
C3 N2 1.384(2)
C3 H3 0.9500
C4 C5 1.531(2)
C4 C7 1.535(2)
C4 C6 1.537(2)
C4 P1 1.8723(16)
C5 H5A 0.9800
C5 H5B 0.9800
C5 H5C 0.9800
C6 H6A 0.9800
C6 H6B 0.9800
C6 H6C 0.9800
C7 H7A 0.9800
C7 H7B 0.9800
C7 H7C 0.9800
C8 C9 1.539(3)
C8 C10 1.539(2)
C8 C11 1.543(2)
C8 P1 1.8751(16)
C9 H9A 0.9800
C9 H9B 0.9800
C9 H9C 0.9800
C10 H10A 0.9800
C10 H10B 0.9800
C10 H10C 0.9800
C11 H11A 0.9800
C11 H11B 0.9800
C11 H11C 0.9800
C12 C13 1.394(2)
C12 C17 1.395(2)
C12 P2 1.8063(16)
C13 C14 1.390(2)
C13 H13 0.9500
C14 C15 1.379(3)
C14 H14 0.9500
C15 C16 1.391(3)
C15 H15 0.9500
C16 C17 1.387(2)
C16 H16 0.9500
C17 H17 0.9500
C18 C19 1.393(2)
C18 C23 1.402(2)
C18 P2 1.7970(16)
C19 C20 1.392(2)
C19 H19 0.9500
C20 C21 1.384(3)
C20 H20 0.9500
C21 C22 1.378(3)
C21 H21 0.9500
C22 C23 1.386(2)
C22 H22 0.9500
C23 H23 0.9500
N1 P2 1.7215(12)
P1 Pd1 2.2850(4)
P2 Pd1 2.2070(4)
Cl1 Pd1 2.3507(3)
Cl2 Pd1 2.3634(4)

loop_
_geom_torsion_atom_site_label_1
_geom_torsion_atom_site_label_2
_geom_torsion_atom_site_label_3
_geom_torsion_atom_site_label_4
_geom_torsion
N1 C2 C3 N2 -0.2(2)
C17 C12 C13 C14 1.0(2)
P2 C12 C13 C14 177.55(13)
C12 C13 C14 C15 -0.1(3)
C13 C14 C15 C16 -1.3(3)
C14 C15 C16 C17 1.7(3)
C15 C16 C17 C12 -0.8(3)
C13 C12 C17 C16 -0.6(3)
P2 C12 C17 C16 -177.13(14)
C23 C18 C19 C20 0.0(3)
P2 C18 C19 C20 -175.48(14)
C18 C19 C20 C21 0.5(3)
C19 C20 C21 C22 -0.5(3)
C20 C21 C22 C23 0.0(3)
C21 C22 C23 C18 0.5(3)
C19 C18 C23 C22 -0.5(2)
P2 C18 C23 C22 175.08(13)
N2 C1 N1 C2 -0.17(19)
P1 C1 N1 C2 176.87(11)
N2 C1 N1 P2 174.49(11)
P1 C1 N1 P2 -8.48(17)
C3 C2 N1 C1 0.22(19)
C3 C2 N1 P2 -173.72(13)
N1 C1 N2 C3 0.04(18)
P1 C1 N2 C3 -176.51(12)
C2 C3 N2 C1 0.1(2)
N2 C1 P1 C4 -58.71(16)
N1 C1 P1 C4 124.91(12)
N2 C1 P1 C8 62.43(15)
N1 C1 P1 C8 -113.95(12)
N2 C1 P1 Pd1 -178.44(14)
N1 C1 P1 Pd1 5.19(12)
C5 C4 P1 C1 -175.76(14)
C7 C4 P1 C1 61.01(13)
C6 C4 P1 C1 -57.97(12)
C5 C4 P1 C8 72.04(16)
C7 C4 P1 C8 -51.19(15)
C6 C4 P1 C8 -170.17(11)
C5 C4 P1 Pd1 -63.56(15)
C7 C4 P1 Pd1 173.21(11)
C6 C4 P1 Pd1 54.23(12)
C9 C8 P1 C1 -178.92(12)
C10 C8 P1 C1 63.19(13)
C11 C8 P1 C1 -55.87(13)
C9 C8 P1 C4 -66.29(14)
C10 C8 P1 C4 175.82(11)
C11 C8 P1 C4 56.77(15)
C9 C8 P1 Pd1 69.41(12)
C10 C8 P1 Pd1 -48.47(13)
C11 C8 P1 Pd1 -167.53(10)
C1 N1 P2 C18 131.35(13)
C2 N1 P2 C18 -55.50(18)
C1 N1 P2 C12 -115.70(13)
C2 N1 P2 C12 57.46(18)
C1 N1 P2 Pd1 7.15(13)
C2 N1 P2 Pd1 -179.69(15)
C19 C18 P2 N1 79.23(15)
C23 C18 P2 N1 -96.29(14)
C19 C18 P2 C12 -29.67(16)
C23 C18 P2 C12 154.81(12)
C19 C18 P2 Pd1 -162.85(12)
C23 C18 P2 Pd1 21.63(15)
C13 C12 P2 N1 26.68(15)
C17 C12 P2 N1 -156.78(13)
C13 C12 P2 C18 136.48(13)
C17 C12 P2 C18 -46.98(15)
C13 C12 P2 Pd1 -90.05(14)
C17 C12 P2 Pd1 86.50(13)
N1 P2 Pd1 P1 -2.61(5)
C18 P2 Pd1 P1 -118.80(6)
C12 P2 Pd1 P1 111.60(6)
N1 P2 Pd1 Cl2 178.16(5)
C18 P2 Pd1 Cl2 61.97(6)
C12 P2 Pd1 Cl2 -67.64(6)
C1 P1 Pd1 P2 -0.76(5)
C4 P1 Pd1 P2 -113.06(6)
C8 P1 Pd1 P2 110.56(6)
C1 P1 Pd1 Cl1 -179.88(5)
C4 P1 Pd1 Cl1 67.81(6)
C8 P1 Pd1 Cl1 -68.56(6)
